data_4334741
loop_
_publ_author_name
'Shangfeng Yang'
'Tao Wei'
'Nadezhda B. Tamm'
'Erhard Kemnitz'
'Sergey I. Troyanov'

_publ_section_title
;
 Trifluoromethyl and Chloro Derivatives of a Higher Fullerene D2-C80(2):
 C80(CF3)12 and C80Cl28
;
_journal_name_full 'Inorganic Chemistry'
_journal_page_first 4768
_journal_page_last 4770
_journal_paper_doi 10.1021/ic400358e
_journal_volume 52
_journal_year 2013
_chemical_formula_sum 'C92 F36'
_chemical_formula_weight 1788.92
_chemical_name_systematic
; 
 ? 
;
_space_group_IT_number 20
_symmetry_cell_setting orthorhombic
_symmetry_space_group_name_Hall 'C 2c 2'
_symmetry_space_group_name_H-M 'C 2 2 21'
_atom_sites_solution_hydrogens none
_atom_sites_solution_primary direct
_atom_sites_solution_secondary difmap
_audit_creation_method SHELXL-97
_cell_angle_alpha 90.00
_cell_angle_beta 90.00
_cell_angle_gamma 90.00
_cell_formula_units_Z 8
_cell_length_a 15.3450(10)
_cell_length_b 26.9970(10)
_cell_length_c 37.335(2)
_cell_measurement_reflns_used 90853
_cell_measurement_temperature 100(2)
_cell_measurement_theta_max 33
_cell_measurement_theta_min 5
_cell_volume 15466.7(14)
_computing_cell_refinement XDS
_computing_data_collection XDS
_computing_data_reduction XDS
_computing_structure_refinement 'SHELXL-97 (Sheldrick, 1997)'
_computing_structure_solution 'SHELXS-97 (Sheldrick, 1990)'
_diffrn_ambient_temperature 100(2)
_diffrn_measured_fraction_theta_full 0.973
_diffrn_measured_fraction_theta_max 0.959
_diffrn_measurement_device_type MAR225
_diffrn_measurement_method CCD
_diffrn_radiation_monochromator Si(111)
_diffrn_radiation_source 'BL 14.2 PSF, BESSY, Berlin, Germany'
_diffrn_radiation_type synchrotron
_diffrn_radiation_wavelength 0.88561
_diffrn_reflns_av_R_equivalents 0.0453
_diffrn_reflns_av_sigmaI/netI 0.0296
_diffrn_reflns_limit_h_max 19
_diffrn_reflns_limit_h_min -19
_diffrn_reflns_limit_k_max 34
_diffrn_reflns_limit_k_min -33
_diffrn_reflns_limit_l_max 46
_diffrn_reflns_limit_l_min -46
_diffrn_reflns_number 110546
_diffrn_reflns_theta_full 31.77
_diffrn_reflns_theta_max 35.10
_diffrn_reflns_theta_min 1.88
_exptl_absorpt_coefficient_mu 0.263
_exptl_absorpt_correction_type none
_exptl_crystal_colour orange
_exptl_crystal_density_diffrn 1.536
_exptl_crystal_description block
_exptl_crystal_F_000 7008
_exptl_crystal_size_max 0.02
_exptl_crystal_size_mid 0.01
_exptl_crystal_size_min 0.01
_platon_squeeze_details
;
The void nr 1 corresponds to a two-dimensionl cannel-like system,
whereas voids 2-9 are the empty spaces inside the fullerene cages.
;
_refine_diff_density_max 0.258
_refine_diff_density_min -0.247
_refine_diff_density_rms 0.055
_refine_ls_abs_structure_details 'Flack H D (1983), Acta Cryst. A39, 876-881'
_refine_ls_abs_structure_Flack -0.2(4)
_refine_ls_extinction_method none
_refine_ls_goodness_of_fit_ref 1.001
_refine_ls_matrix_type full
_refine_ls_number_parameters 1153
_refine_ls_number_reflns 17066
_refine_ls_number_restraints 6
_refine_ls_restrained_S_all 1.002
_refine_ls_R_factor_all 0.0543
_refine_ls_R_factor_gt 0.0486
_refine_ls_shift/su_max 0.001
_refine_ls_shift/su_mean 0.000
_refine_ls_structure_factor_coef Fsqd
_refine_ls_weighting_details 'calc w=1/[\s^2^(Fo^2^)+(0.0500P)^2^+24.3000P] where P=(Fo^2^+2Fc^2^)/3'
_refine_ls_weighting_scheme calc
_refine_ls_wR_factor_gt 0.1220
_refine_ls_wR_factor_ref 0.1280
_reflns_number_gt 15257
_reflns_number_total 17066
_reflns_threshold_expression >2sigma(I)
_cod_data_source_file ic400358e_si_001.cif
_cod_data_source_block 80cf312s
_cod_database_code 4334741

loop_
_symmetry_equiv_pos_as_xyz
'x, y, z'
'-x, -y, z+1/2'
'-x, y, -z+1/2'
'x, -y, -z'
'x+1/2, y+1/2, z'
'-x+1/2, -y+1/2, z+1/2'
'-x+1/2, y+1/2, -z+1/2'
'x+1/2, -y+1/2, -z'

loop_
_atom_site_label
_atom_site_type_symbol
_atom_site_fract_x
_atom_site_fract_y
_atom_site_fract_z
_atom_site_U_iso_or_equiv
_atom_site_adp_type
_atom_site_occupancy
_atom_site_symmetry_multiplicity
_atom_site_calc_flag
_atom_site_refinement_flags
F1 F 0.70519(15) 0.67621(8) 0.61905(5) 0.0622(5) Uani 1 1 d .
F2 F 0.81920(16) 0.71362(9) 0.63821(6) 0.0784(7) Uani 1 1 d .
F3 F 0.79868(17) 0.63650(8) 0.64950(6) 0.0740(7) Uani 1 1 d .
F4 F 0.46617(17) 0.77814(8) 0.59499(5) 0.0704(6) Uani 1 1 d .
F5 F 0.3459(2) 0.81464(8) 0.60388(6) 0.0862(8) Uani 1 1 d .
F6 F 0.34593(19) 0.73769(8) 0.59011(5) 0.0801(8) Uani 1 1 d .
F7 F 0.8508(2) 0.59478(10) 0.70610(8) 0.1017(10) Uani 1 1 d U
F8 F 0.76607(18) 0.54263(8) 0.73094(8) 0.0850(8) Uani 1 1 d .
F9 F 0.86303(19) 0.58065(12) 0.76167(8) 0.1020(10) Uani 1 1 d .
F10 F 0.42553(14) 0.96131(6) 0.73153(5) 0.0538(5) Uani 1 1 d .
F11 F 0.29678(14) 0.94174(6) 0.74781(6) 0.0637(5) Uani 1 1 d .
F12 F 0.39501(19) 0.95430(6) 0.78731(5) 0.0720(7) Uani 1 1 d .
F13 F 0.58701(18) 0.49196(6) 0.74814(6) 0.0693(6) Uani 1 1 d .
F14 F 0.54634(18) 0.49928(7) 0.80272(6) 0.0777(7) Uani 1 1 d .
F15 F 0.68101(17) 0.51050(7) 0.78838(6) 0.0727(7) Uani 1 1 d .
F16 F 0.71515(15) 0.91018(7) 0.81961(7) 0.0700(6) Uani 1 1 d .
F17 F 0.7635(2) 0.85743(10) 0.85606(6) 0.0962(9) Uani 1 1 d .
F18 F 0.83479(15) 0.87316(10) 0.80827(8) 0.0861(8) Uani 1 1 d .
F19 F 0.54771(15) 0.92100(7) 0.85944(5) 0.0615(5) Uani 1 1 d .
F20 F 0.42501(16) 0.95898(8) 0.86357(5) 0.0696(6) Uani 1 1 d .
F21 F 0.44090(17) 0.88538(7) 0.88496(5) 0.0678(6) Uani 1 1 d .
F22 F 0.79484(17) 1.02235(8) 0.84868(5) 0.0694(6) Uani 1 1 d .
F23 F 0.91430(17) 0.98338(9) 0.85956(6) 0.0773(7) Uani 1 1 d .
F24 F 0.9077(2) 1.06200(9) 0.86501(6) 0.0867(8) Uani 1 1 d .
F25 F 0.42866(16) 1.19031(7) 1.02945(6) 0.0676(6) Uani 1 1 d .
F26 F 0.35080(19) 1.14306(8) 1.06152(6) 0.0801(8) Uani 1 1 d .
F27 F 0.31821(17) 1.15305(10) 1.00643(7) 0.0863(8) Uani 1 1 d .
F28 F 1.03391(16) 1.13863(10) 0.96138(7) 0.0841(8) Uani 1 1 d .
F29 F 0.92459(16) 1.17348(8) 0.93757(7) 0.0782(7) Uani 1 1 d .
F30 F 0.98800(19) 1.11621(10) 0.91011(7) 0.0879(8) Uani 1 1 d .
F31 F 0.47600(14) 1.21030(6) 0.96133(5) 0.0588(5) Uani 1 1 d .
F32 F 0.59291(16) 1.23418(6) 0.98685(5) 0.0617(5) Uani 1 1 d .
F33 F 0.59210(16) 1.21588(6) 0.93069(5) 0.0609(5) Uani 1 1 d .
F34 F 0.75790(15) 1.23043(6) 0.96582(5) 0.0590(5) Uani 1 1 d .
F35 F 0.7498(2) 1.23406(6) 1.02332(5) 0.0748(7) Uani 1 1 d .
F36 F 0.87116(16) 1.21721(7) 0.99764(7) 0.0737(7) Uani 1 1 d .
C1 C 0.5282(2) 0.70400(9) 0.65819(6) 0.0362(6) Uani 1 1 d .
C2 C 0.5611(2) 0.65860(8) 0.67476(6) 0.0352(6) Uani 1 1 d .
C3 C 0.6433(2) 0.65597(9) 0.69204(7) 0.0382(6) Uani 1 1 d .
C4 C 0.7103(2) 0.69512(10) 0.68087(7) 0.0406(6) Uani 1 1 d .
C5 C 0.76923(19) 0.70868(11) 0.71243(8) 0.0431(6) Uani 1 1 d .
C6 C 0.76883(18) 0.76196(11) 0.71677(8) 0.0426(6) Uani 1 1 d .
C7 C 0.70833(19) 0.78288(10) 0.69290(7) 0.0390(6) Uani 1 1 d .
C8 C 0.66434(19) 0.74509(9) 0.67334(7) 0.0362(6) Uani 1 1 d .
C9 C 0.57892(19) 0.74920(9) 0.66305(6) 0.0337(5) Uani 1 1 d .
C10 C 0.53041(19) 0.79504(8) 0.67141(6) 0.0335(5) Uani 1 1 d .
C11 C 0.43736(19) 0.79759(9) 0.67135(6) 0.0343(5) Uani 1 1 d .
C12 C 0.3913(2) 0.75819(10) 0.64866(7) 0.0400(6) Uani 1 1 d .
C13 C 0.4405(2) 0.70820(9) 0.65117(6) 0.0383(6) Uani 1 1 d .
C14 C 0.3798(2) 0.67034(10) 0.65975(7) 0.0428(7) Uani 1 1 d .
C15 C 0.4096(2) 0.62763(9) 0.67622(7) 0.0413(6) Uani 1 1 d .
C16 C 0.4993(2) 0.62229(9) 0.68362(7) 0.0394(6) Uani 1 1 d .
C17 C 0.5113(2) 0.59122(9) 0.71400(7) 0.0414(7) Uani 1 1 d .
C18 C 0.5865(2) 0.59304(9) 0.73361(7) 0.0412(7) Uani 1 1 d .
C19 C 0.6565(2) 0.62389(9) 0.72119(7) 0.0403(6) Uani 1 1 d .
C20 C 0.7406(2) 0.62772(11) 0.74402(9) 0.0469(7) Uani 1 1 d .
C21 C 0.7801(2) 0.67925(11) 0.74118(8) 0.0461(7) Uani 1 1 d .
C22 C 0.7883(2) 0.70058(12) 0.77658(9) 0.0487(7) Uani 1 1 d .
C23 C 0.7850(2) 0.75246(12) 0.78160(9) 0.0486(7) Uani 1 1 d .
C24 C 0.77677(19) 0.78381(11) 0.75113(9) 0.0451(6) Uani 1 1 d .
C25 C 0.72813(19) 0.82693(10) 0.76043(8) 0.0409(6) Uani 1 1 d .
C26 C 0.67577(19) 0.84848(9) 0.73582(7) 0.0376(6) Uani 1 1 d .
C27 C 0.66344(19) 0.82622(9) 0.70177(7) 0.0367(6) Uani 1 1 d .
C28 C 0.57492(19) 0.83166(8) 0.69112(6) 0.0336(5) Uani 1 1 d .
C29 C 0.53024(19) 0.86262(8) 0.71566(7) 0.0341(5) Uani 1 1 d .
C30 C 0.44212(19) 0.86019(8) 0.71900(7) 0.0335(5) Uani 1 1 d .
C31 C 0.4036(2) 0.87905(8) 0.75440(7) 0.0358(6) Uani 1 1 d .
C32 C 0.39353(19) 0.82961(9) 0.69446(7) 0.0357(6) Uani 1 1 d .
C33 C 0.3037(2) 0.74442(11) 0.66554(8) 0.0442(7) Uani 1 1 d .
C34 C 0.2988(2) 0.69123(11) 0.66972(8) 0.0445(7) Uani 1 1 d .
C35 C 0.2529(2) 0.66991(11) 0.69834(8) 0.0470(7) Uani 1 1 d .
C36 C 0.2865(2) 0.62657(10) 0.71587(8) 0.0470(7) Uani 1 1 d .
C37 C 0.3605(2) 0.60470(9) 0.70424(7) 0.0417(7) Uani 1 1 d .
C38 C 0.5797(2) 0.57456(9) 0.77234(7) 0.0436(7) Uani 1 1 d .
C39 C 0.7387(2) 0.77369(11) 0.81085(8) 0.0441(7) Uani 1 1 d .
C40 C 0.7056(2) 0.82610(10) 0.80060(7) 0.0412(6) Uani 1 1 d .
C41 C 0.7593(3) 0.67975(12) 0.64635(9) 0.0558(8) Uani 1 1 d .
C42 C 0.3871(3) 0.77287(12) 0.60903(8) 0.0571(9) Uani 1 1 d .
C43 C 0.8065(3) 0.58564(14) 0.73559(10) 0.0648(10) Uani 1 1 d .
C44 C 0.3806(2) 0.93510(10) 0.75520(8) 0.0459(7) Uani 1 1 d .
C45 C 0.5972(3) 0.51821(10) 0.77752(9) 0.0575(9) Uani 1 1 d .
C46 C 0.7561(3) 0.86739(13) 0.82116(9) 0.0557(8) Uani 1 1 d .
C47 C 0.3774(2) 0.97391(12) 0.99996(9) 0.0468(7) Uani 1 1 d .
C48 C 0.4053(2) 0.94605(10) 0.96937(8) 0.0421(6) Uani 1 1 d .
C49 C 0.4343(2) 0.97012(10) 0.93987(7) 0.0413(6) Uani 1 1 d .
C50 C 0.5086(2) 0.95199(10) 0.91646(7) 0.0389(6) Uani 1 1 d .
C51 C 0.55823(19) 1.00061(9) 0.90856(6) 0.0348(5) Uani 1 1 d .
C52 C 0.6464(2) 1.00497(9) 0.90642(6) 0.0367(6) Uani 1 1 d .
C53 C 0.6897(2) 1.05254(9) 0.91441(6) 0.0358(6) Uani 1 1 d .
C54 C 0.7793(2) 1.05660(9) 0.92293(7) 0.0385(6) Uani 1 1 d .
C55 C 0.8367(2) 1.01412(10) 0.90976(8) 0.0442(7) Uani 1 1 d .
C56 C 0.9133(2) 1.00551(12) 0.93589(9) 0.0484(7) Uani 1 1 d .
C57 C 0.9407(2) 1.03952(12) 0.95932(9) 0.0506(7) Uani 1 1 d .
C58 C 0.9692(2) 1.02497(13) 0.99467(10) 0.0560(8) Uani 1 1 d .
C59 C 0.9433(2) 1.06097(12) 1.02005(10) 0.0524(8) Uani 1 1 d .
C60 C 0.9153(2) 1.04607(12) 1.05402(9) 0.0512(8) Uani 1 1 d .
C61 C 0.8420(2) 1.07018(10) 1.06949(8) 0.0451(7) Uani 1 1 d .
C62 C 0.7881(2) 1.03525(9) 1.08740(7) 0.0415(7) Uani 1 1 d .
C63 C 0.6994(2) 1.04017(9) 1.08879(6) 0.0375(6) Uani 1 1 d .
C64 C 0.6577(2) 1.08242(9) 1.07145(6) 0.0375(6) Uani 1 1 d .
C65 C 0.5682(2) 1.08339(9) 1.06239(6) 0.0365(6) Uani 1 1 d .
C66 C 0.5379(2) 1.11009(8) 1.03250(7) 0.0363(6) Uani 1 1 d .
C67 C 0.4443(2) 1.10409(10) 1.01865(7) 0.0407(6) Uani 1 1 d .
C68 C 0.4460(2) 1.09671(10) 0.97800(7) 0.0390(6) Uani 1 1 d .
C69 C 0.40476(19) 1.05154(10) 0.96831(8) 0.0401(6) Uani 1 1 d .
C70 C 0.4316(2) 1.02375(10) 0.93881(7) 0.0406(6) Uani 1 1 d .
C71 C 0.5044(2) 1.04096(10) 0.91924(7) 0.0378(6) Uani 1 1 d .
C72 C 0.54244(19) 1.08579(9) 0.92769(6) 0.0361(6) Uani 1 1 d .
C73 C 0.63451(19) 1.09149(9) 0.92561(6) 0.0348(6) Uani 1 1 d .
C74 C 0.6630(2) 1.12750(9) 0.95050(7) 0.0366(6) Uani 1 1 d .
C75 C 0.7473(2) 1.12769(9) 0.96197(7) 0.0397(6) Uani 1 1 d .
C76 C 0.8089(2) 1.09319(10) 0.94610(7) 0.0396(6) Uani 1 1 d .
C77 C 0.9026(2) 1.09293(11) 0.96112(9) 0.0479(7) Uani 1 1 d .
C78 C 0.9002(2) 1.10158(11) 1.00171(9) 0.0474(7) Uani 1 1 d .
C79 C 0.8352(2) 1.12670(10) 1.01833(8) 0.0443(7) Uani 1 1 d .
C80 C 0.8035(2) 1.11019(10) 1.05206(7) 0.0433(7) Uani 1 1 d .
C81 C 0.7123(2) 1.11560(9) 1.05291(7) 0.0388(6) Uani 1 1 d .
C82 C 0.6832(2) 1.14104(8) 1.02191(7) 0.0380(6) Uani 1 1 d .
C83 C 0.5985(2) 1.13666(8) 1.01092(7) 0.0368(6) Uani 1 1 d .
C84 C 0.5831(2) 1.14804(9) 0.97104(7) 0.0385(6) Uani 1 1 d .
C85 C 0.51090(19) 1.11492(9) 0.95726(7) 0.0369(6) Uani 1 1 d .
C86 C 0.7631(2) 1.15344(9) 0.99813(8) 0.0428(6) Uani 1 1 d .
C87 C 0.4799(3) 0.92881(12) 0.88054(8) 0.0521(8) Uani 1 1 d .
C88 C 0.8644(3) 1.02100(13) 0.87024(9) 0.0589(9) Uani 1 1 d .
C89 C 0.3845(3) 1.14832(12) 1.02957(9) 0.0566(9) Uani 1 1 d .
C90 C 0.9629(2) 1.13111(14) 0.94225(10) 0.0599(9) Uani 1 1 d .
C91 C 0.5606(2) 1.20296(10) 0.96261(8) 0.0481(7) Uani 1 1 d .
C92 C 0.7859(3) 1.20977(10) 0.99606(9) 0.0527(8) Uani 1 1 d .

loop_
_atom_site_aniso_label
_atom_site_aniso_U_11
_atom_site_aniso_U_22
_atom_site_aniso_U_33
_atom_site_aniso_U_23
_atom_site_aniso_U_13
_atom_site_aniso_U_12
F1 0.0903(15) 0.0631(12) 0.0332(9) -0.0157(8) 0.0192(10) -0.0025(11)
F2 0.0916(16) 0.0754(14) 0.0682(14) -0.0256(11) 0.0503(12) -0.0245(12)
F3 0.0982(17) 0.0614(12) 0.0624(13) -0.0211(10) 0.0304(12) 0.0231(12)
F4 0.1099(18) 0.0759(13) 0.0253(9) 0.0146(8) -0.0027(10) -0.0355(13)
F5 0.153(2) 0.0605(13) 0.0452(11) 0.0232(10) -0.0366(14) 0.0054(14)
F6 0.140(2) 0.0711(13) 0.0289(9) 0.0084(9) -0.0320(11) -0.0436(14)
F7 0.125(2) 0.0791(16) 0.101(2) 0.0143(14) 0.0598(18) 0.0591(16)
F8 0.1096(19) 0.0408(11) 0.1046(19) -0.0131(11) 0.0115(15) 0.0358(12)
F9 0.102(2) 0.115(2) 0.0900(19) -0.0325(16) -0.0222(15) 0.0750(18)
F10 0.0851(13) 0.0207(7) 0.0558(10) 0.0099(7) 0.0051(10) 0.0050(8)
F11 0.0743(13) 0.0336(9) 0.0832(14) 0.0151(9) 0.0095(11) 0.0236(9)
F12 0.141(2) 0.0275(8) 0.0472(11) -0.0056(7) -0.0018(12) 0.0262(11)
F13 0.1332(19) 0.0218(7) 0.0529(11) -0.0065(7) 0.0111(12) 0.0118(10)
F14 0.141(2) 0.0297(8) 0.0629(12) 0.0164(8) 0.0410(13) 0.0223(11)
F15 0.1160(19) 0.0347(9) 0.0674(13) 0.0026(9) 0.0023(13) 0.0334(11)
F16 0.0752(14) 0.0443(10) 0.0907(16) -0.0324(10) -0.0167(12) -0.0091(10)
F17 0.151(3) 0.0806(16) 0.0566(14) -0.0163(12) -0.0456(16) -0.0347(16)
F18 0.0553(13) 0.1008(18) 0.1022(19) -0.0575(16) -0.0045(12) -0.0236(12)
F19 0.0952(15) 0.0618(11) 0.0273(9) -0.0185(8) -0.0034(9) 0.0047(11)
F20 0.1015(17) 0.0689(13) 0.0383(10) -0.0118(9) -0.0338(11) 0.0160(12)
F21 0.1032(17) 0.0534(11) 0.0469(11) -0.0211(9) -0.0134(11) -0.0151(11)
F22 0.1033(17) 0.0757(14) 0.0290(9) 0.0172(9) 0.0175(10) 0.0245(12)
F23 0.1056(18) 0.0718(13) 0.0546(12) 0.0196(10) 0.0451(12) 0.0339(13)
F24 0.133(2) 0.0643(13) 0.0629(14) 0.0231(11) 0.0479(15) -0.0092(14)
F25 0.0999(16) 0.0339(9) 0.0690(13) -0.0039(8) 0.0121(12) 0.0270(10)
F26 0.118(2) 0.0649(13) 0.0576(13) -0.0008(10) 0.0376(13) 0.0377(13)
F27 0.0859(16) 0.0974(18) 0.0755(16) -0.0304(13) -0.0150(13) 0.0556(14)
F28 0.0686(14) 0.0954(18) 0.0883(17) 0.0397(14) -0.0048(13) -0.0331(13)
F29 0.0825(15) 0.0518(11) 0.1002(18) 0.0427(12) 0.0042(13) -0.0178(11)
F30 0.1029(19) 0.0894(17) 0.0715(16) 0.0303(13) 0.0274(14) -0.0299(15)
F31 0.0849(14) 0.0352(9) 0.0563(11) 0.0017(8) 0.0006(10) 0.0250(9)
F32 0.1143(17) 0.0210(7) 0.0498(10) -0.0014(7) -0.0080(10) 0.0063(9)
F33 0.1104(16) 0.0308(8) 0.0416(9) 0.0136(7) 0.0163(10) 0.0213(9)
F34 0.1018(15) 0.0267(8) 0.0486(10) 0.0140(7) -0.0048(10) -0.0093(9)
F35 0.149(2) 0.0249(8) 0.0508(11) -0.0011(8) 0.0026(12) -0.0231(11)
F36 0.0977(16) 0.0408(10) 0.0825(15) 0.0236(10) -0.0220(13) -0.0348(10)
C1 0.0661(18) 0.0279(11) 0.0144(10) -0.0033(8) 0.0026(11) -0.0091(11)
C2 0.0689(17) 0.0211(10) 0.0155(10) -0.0095(8) 0.0080(11) -0.0051(11)
C3 0.0644(17) 0.0247(11) 0.0254(12) -0.0111(9) 0.0137(12) 0.0017(11)
C4 0.0538(16) 0.0344(13) 0.0336(14) -0.0070(10) 0.0112(12) -0.0012(12)
C5 0.0422(15) 0.0404(14) 0.0467(16) -0.0115(12) 0.0127(12) 0.0047(12)
C6 0.0397(14) 0.0422(14) 0.0460(16) -0.0085(12) 0.0117(12) -0.0051(11)
C7 0.0506(15) 0.0348(13) 0.0316(13) -0.0047(10) 0.0104(12) -0.0125(11)
C8 0.0585(16) 0.0251(11) 0.0251(12) -0.0061(9) 0.0155(11) -0.0074(11)
C9 0.0559(16) 0.0281(11) 0.0171(11) 0.0008(8) 0.0061(10) -0.0092(10)
C10 0.0605(16) 0.0241(10) 0.0159(10) 0.0037(8) -0.0011(10) -0.0106(11)
C11 0.0563(16) 0.0258(11) 0.0209(11) 0.0085(9) -0.0047(10) -0.0071(11)
C12 0.0586(17) 0.0340(13) 0.0273(13) 0.0074(10) -0.0123(11) -0.0111(12)
C13 0.0698(18) 0.0294(12) 0.0156(11) 0.0001(8) -0.0047(11) -0.0170(12)
C14 0.074(2) 0.0331(13) 0.0208(12) -0.0007(9) -0.0089(12) -0.0200(13)
C15 0.071(2) 0.0279(12) 0.0249(12) -0.0037(9) -0.0022(12) -0.0173(12)
C16 0.0741(19) 0.0230(11) 0.0209(12) -0.0071(9) 0.0085(12) -0.0065(12)
C17 0.080(2) 0.0174(10) 0.0270(13) -0.0043(9) 0.0089(13) -0.0014(11)
C18 0.077(2) 0.0165(10) 0.0305(13) -0.0054(9) 0.0063(13) 0.0102(11)
C19 0.0647(18) 0.0226(11) 0.0336(14) -0.0083(10) 0.0081(12) 0.0111(11)
C20 0.0571(18) 0.0376(14) 0.0462(17) -0.0072(12) 0.0028(14) 0.0154(13)
C21 0.0464(16) 0.0438(15) 0.0481(17) -0.0085(12) 0.0061(13) 0.0153(12)
C22 0.0444(16) 0.0492(16) 0.0525(18) -0.0081(13) -0.0101(14) 0.0122(13)
C23 0.0443(16) 0.0558(17) 0.0458(17) -0.0118(13) -0.0134(13) 0.0064(13)
C24 0.0364(14) 0.0480(15) 0.0510(17) -0.0117(13) -0.0028(12) -0.0043(12)
C25 0.0454(15) 0.0368(13) 0.0404(15) -0.0140(11) -0.0033(12) -0.0103(11)
C26 0.0486(15) 0.0268(11) 0.0375(14) -0.0036(10) 0.0047(11) -0.0129(10)
C27 0.0519(15) 0.0267(11) 0.0314(13) -0.0042(10) 0.0078(11) -0.0101(11)
C28 0.0578(16) 0.0186(10) 0.0243(11) 0.0018(8) 0.0058(11) -0.0096(10)
C29 0.0545(16) 0.0182(10) 0.0295(12) 0.0029(8) 0.0012(11) -0.0051(10)
C30 0.0536(15) 0.0180(10) 0.0289(12) 0.0077(8) -0.0025(11) 0.0017(10)
C31 0.0580(16) 0.0189(10) 0.0306(12) 0.0046(9) -0.0011(11) 0.0053(10)
C32 0.0554(15) 0.0252(11) 0.0264(12) 0.0123(9) -0.0087(11) -0.0033(10)
C33 0.0536(17) 0.0474(16) 0.0318(14) 0.0064(12) -0.0159(12) -0.0109(13)
C34 0.0624(18) 0.0406(14) 0.0305(14) 0.0052(11) -0.0160(13) -0.0203(13)
C35 0.0537(17) 0.0454(15) 0.0420(16) 0.0015(12) -0.0128(13) -0.0204(13)
C36 0.068(2) 0.0334(13) 0.0400(15) 0.0045(11) -0.0078(14) -0.0249(14)
C37 0.0683(19) 0.0238(11) 0.0331(14) -0.0021(10) -0.0004(13) -0.0201(12)
C38 0.076(2) 0.0225(11) 0.0325(14) -0.0010(10) 0.0102(13) 0.0114(12)
C39 0.0475(15) 0.0454(15) 0.0393(15) -0.0127(12) -0.0191(12) 0.0061(12)
C40 0.0519(16) 0.0379(14) 0.0339(14) -0.0099(11) -0.0096(12) -0.0043(12)
C41 0.076(2) 0.0429(16) 0.0488(19) -0.0146(13) 0.0217(17) -0.0057(16)
C42 0.095(3) 0.0431(16) 0.0327(15) 0.0078(12) -0.0207(16) -0.0174(17)
C43 0.091(3) 0.053(2) 0.051(2) -0.0089(15) 0.0073(19) 0.0370(19)
C44 0.071(2) 0.0273(12) 0.0389(15) 0.0065(11) 0.0033(14) 0.0148(13)
C45 0.106(3) 0.0254(13) 0.0414(16) 0.0024(11) 0.0157(17) 0.0203(16)
C46 0.069(2) 0.0504(18) 0.0477(18) -0.0183(14) -0.0141(16) -0.0079(16)
C47 0.0475(15) 0.0505(17) 0.0424(16) -0.0034(13) -0.0009(13) -0.0034(13)
C48 0.0496(16) 0.0402(14) 0.0365(14) -0.0030(11) -0.0135(12) -0.0067(12)
C49 0.0549(17) 0.0388(14) 0.0300(13) -0.0066(10) -0.0133(12) -0.0011(12)
C50 0.0598(17) 0.0318(12) 0.0251(12) -0.0053(10) -0.0095(11) 0.0025(12)
C51 0.0637(17) 0.0258(11) 0.0148(10) -0.0015(8) -0.0043(10) 0.0078(11)
C52 0.0700(18) 0.0269(11) 0.0131(10) 0.0021(8) 0.0020(10) 0.0102(12)
C53 0.0643(18) 0.0272(11) 0.0159(11) 0.0083(8) 0.0069(10) 0.0083(11)
C54 0.0605(17) 0.0279(12) 0.0270(12) 0.0150(9) 0.0134(11) 0.0089(11)
C55 0.0628(18) 0.0377(14) 0.0320(14) 0.0115(11) 0.0128(13) 0.0103(13)
C56 0.0509(16) 0.0464(16) 0.0480(17) 0.0193(13) 0.0165(13) 0.0101(13)
C57 0.0495(16) 0.0477(17) 0.0545(18) 0.0223(14) 0.0119(14) -0.0012(13)
C58 0.0489(17) 0.0569(19) 0.062(2) 0.0223(16) 0.0003(16) -0.0013(15)
C59 0.0476(17) 0.0488(17) 0.061(2) 0.0200(14) -0.0129(15) -0.0146(14)
C60 0.0559(18) 0.0497(17) 0.0481(17) 0.0190(14) -0.0205(14) -0.0178(14)
C61 0.0668(19) 0.0362(14) 0.0322(14) 0.0067(11) -0.0178(13) -0.0180(13)
C62 0.072(2) 0.0298(12) 0.0225(12) 0.0044(9) -0.0157(12) -0.0127(12)
C63 0.0696(19) 0.0271(11) 0.0159(11) 0.0002(8) -0.0034(11) -0.0116(12)
C64 0.0705(18) 0.0246(11) 0.0175(11) -0.0041(8) -0.0018(11) -0.0045(11)
C65 0.0688(18) 0.0206(10) 0.0202(11) -0.0058(8) 0.0061(11) 0.0005(11)
C66 0.0665(17) 0.0201(10) 0.0224(11) -0.0072(8) 0.0043(11) 0.0055(11)
C67 0.0594(17) 0.0315(12) 0.0312(13) -0.0010(10) 0.0047(12) 0.0103(12)
C68 0.0519(16) 0.0317(12) 0.0333(13) -0.0028(10) 0.0005(11) 0.0169(11)
C69 0.0429(14) 0.0406(14) 0.0369(14) -0.0032(11) -0.0046(11) 0.0105(11)
C70 0.0501(16) 0.0399(14) 0.0319(14) -0.0033(11) -0.0147(12) 0.0042(12)
C71 0.0590(17) 0.0345(12) 0.0200(11) -0.0010(9) -0.0106(11) 0.0116(12)
C72 0.0580(16) 0.0268(11) 0.0234(12) 0.0028(9) -0.0044(11) 0.0135(11)
C73 0.0618(17) 0.0262(11) 0.0163(11) 0.0091(8) -0.0012(10) 0.0080(11)
C74 0.0619(17) 0.0200(11) 0.0280(13) 0.0071(9) 0.0005(11) 0.0044(11)
C75 0.0671(18) 0.0207(11) 0.0313(13) 0.0134(9) 0.0030(12) -0.0061(11)
C76 0.0594(17) 0.0290(12) 0.0305(13) 0.0156(10) 0.0059(12) -0.0010(11)
C77 0.0547(17) 0.0419(15) 0.0471(17) 0.0180(12) 0.0030(14) -0.0087(13)
C78 0.0565(17) 0.0396(14) 0.0463(16) 0.0146(12) -0.0033(14) -0.0208(13)
C79 0.0615(18) 0.0254(12) 0.0460(16) 0.0113(11) -0.0067(14) -0.0168(12)
C80 0.070(2) 0.0264(12) 0.0329(14) 0.0039(10) -0.0101(13) -0.0172(12)
C81 0.0702(19) 0.0200(11) 0.0262(12) -0.0010(9) -0.0070(12) -0.0064(11)
C82 0.0687(18) 0.0179(10) 0.0274(13) -0.0009(9) -0.0026(12) -0.0064(11)
C83 0.0706(18) 0.0140(9) 0.0258(12) -0.0037(8) -0.0007(11) 0.0068(10)
C84 0.0678(18) 0.0213(11) 0.0264(12) 0.0005(9) -0.0004(12) 0.0046(11)
C85 0.0565(16) 0.0259(11) 0.0283(13) -0.0001(9) -0.0052(11) 0.0149(11)
C86 0.0716(19) 0.0224(11) 0.0342(14) 0.0071(10) -0.0035(13) -0.0114(12)
C87 0.080(2) 0.0435(15) 0.0326(15) -0.0105(12) -0.0155(15) 0.0006(15)
C88 0.085(2) 0.0488(17) 0.0427(18) 0.0184(14) 0.0286(18) 0.0168(17)
C89 0.085(2) 0.0440(17) 0.0409(17) -0.0082(13) 0.0059(16) 0.0238(16)
C90 0.062(2) 0.059(2) 0.058(2) 0.0233(16) 0.0056(17) -0.0129(17)
C91 0.085(2) 0.0274(13) 0.0320(14) 0.0009(10) 0.0036(14) 0.0139(14)
C92 0.089(2) 0.0249(13) 0.0443(17) 0.0107(11) -0.0069(16) -0.0150(14)

loop_
_atom_type_symbol
_atom_type_description
_atom_type_scat_dispersion_real
_atom_type_scat_dispersion_imag
_atom_type_scat_source
C C 0.0033 0.0016 'International Tables Vol C Tables 4.2.6.8 and 6.1.1.4'
F F 0.0171 0.0103 'International Tables Vol C Tables 4.2.6.8 and 6.1.1.4'

loop_
_geom_angle_atom_site_label_1
_geom_angle_atom_site_label_2
_geom_angle_atom_site_label_3
_geom_angle
_geom_angle_site_symmetry_1
_geom_angle_site_symmetry_3
C13 C1 C9 118.5(2) . .
C13 C1 C2 119.2(2) . .
C9 C1 C2 117.6(2) . .
C16 C2 C3 117.3(2) . .
C16 C2 C1 116.8(3) . .
C3 C2 C1 122.8(2) . .
C19 C3 C2 120.7(3) . .
C19 C3 C4 122.6(3) . .
C2 C3 C4 116.0(2) . .
C5 C4 C3 110.6(2) . .
C5 C4 C8 101.6(2) . .
C3 C4 C8 110.2(2) . .
C5 C4 C41 114.7(3) . .
C3 C4 C41 111.6(2) . .
C8 C4 C41 107.7(2) . .
C21 C5 C6 119.9(3) . .
C21 C5 C4 123.1(3) . .
C6 C5 C4 108.8(3) . .
C7 C6 C24 117.6(3) . .
C7 C6 C5 109.3(3) . .
C24 C6 C5 121.0(3) . .
C27 C7 C6 120.8(2) . .
C27 C7 C8 119.2(3) . .
C6 C7 C8 110.5(2) . .
C9 C8 C7 122.6(2) . .
C9 C8 C4 123.9(2) . .
C7 C8 C4 108.4(3) . .
C8 C9 C1 118.5(2) . .
C8 C9 C10 119.4(2) . .
C1 C9 C10 117.3(2) . .
C28 C10 C11 116.8(2) . .
C28 C10 C9 117.0(3) . .
C11 C10 C9 122.9(2) . .
C32 C11 C10 120.7(2) . .
C32 C11 C12 123.3(3) . .
C10 C11 C12 115.4(2) . .
C33 C12 C11 110.3(2) . .
C33 C12 C42 115.1(3) . .
C11 C12 C42 111.9(2) . .
C33 C12 C13 101.1(2) . .
C11 C12 C13 110.2(2) . .
C42 C12 C13 107.7(3) . .
C1 C13 C14 122.7(3) . .
C1 C13 C12 124.1(2) . .
C14 C13 C12 108.7(3) . .
C15 C14 C34 120.4(3) . .
C15 C14 C13 118.9(3) . .
C34 C14 C13 110.4(3) . .
C14 C15 C16 119.6(3) . .
C14 C15 C37 120.7(3) . .
C16 C15 C37 109.1(3) . .
C2 C16 C15 122.8(3) . .
C2 C16 C17 120.8(3) . .
C15 C16 C17 110.1(3) . .
C18 C17 C16 121.1(3) . .
C18 C17 C38 126.4(2) . 3_656
C16 C17 C38 108.4(3) . 3_656
C17 C18 C19 118.6(2) . .
C17 C18 C38 115.9(3) . .
C19 C18 C38 123.0(3) . .
C3 C19 C18 120.0(3) . .
C3 C19 C20 120.3(3) . .
C18 C19 C20 118.9(3) . .
C21 C20 C19 110.8(2) . .
C21 C20 C43 113.3(3) . .
C19 C20 C43 112.5(3) . .
C21 C20 C36 101.1(2) . 3_656
C19 C20 C36 107.8(3) . 3_656
C43 C20 C36 110.8(3) . 3_656
C5 C21 C22 120.3(3) . .
C5 C21 C20 123.1(3) . .
C22 C21 C20 109.5(3) . .
C35 C22 C23 118.7(3) 3_656 .
C35 C22 C21 109.7(3) 3_656 .
C23 C22 C21 120.8(3) . .
C22 C23 C39 121.2(3) . .
C22 C23 C24 119.1(3) . .
C39 C23 C24 109.2(3) . .
C6 C24 C23 118.9(3) . .
C6 C24 C25 121.0(3) . .
C23 C24 C25 109.7(3) . .
C26 C25 C24 119.8(3) . .
C26 C25 C40 122.3(3) . .
C24 C25 C40 110.1(3) . .
C25 C26 C27 120.4(3) . .
C25 C26 C31 123.2(2) . 3_656
C27 C26 C31 109.8(2) . 3_656
C7 C27 C26 120.1(3) . .
C7 C27 C28 119.4(2) . .
C26 C27 C28 109.5(2) . .
C10 C28 C29 121.1(3) . .
C10 C28 C27 122.4(2) . .
C29 C28 C27 110.0(2) . .
C30 C29 C28 120.8(2) . .
C30 C29 C31 126.1(2) . 3_656
C28 C29 C31 108.3(2) . 3_656
C29 C30 C32 118.9(2) . .
C29 C30 C31 116.5(2) . .
C32 C30 C31 122.6(3) . .
C26 C31 C30 109.6(2) 3_656 .
C26 C31 C44 110.0(2) 3_656 .
C30 C31 C44 115.3(2) . .
C26 C31 C29 101.2(2) 3_656 3_656
C30 C31 C29 105.7(2) . 3_656
C44 C31 C29 114.1(2) . 3_656
C11 C32 C30 119.9(3) . .
C11 C32 C40 120.9(2) . 3_656
C30 C32 C40 118.1(3) . 3_656
C39 C33 C34 119.1(3) 3_656 .
C39 C33 C12 123.3(3) 3_656 .
C34 C33 C12 109.3(3) . .
C35 C34 C14 118.6(3) . .
C35 C34 C33 121.0(3) . .
C14 C34 C33 108.8(3) . .
C22 C35 C34 119.5(3) 3_656 .
C22 C35 C36 109.8(3) 3_656 .
C34 C35 C36 120.0(3) . .
C37 C36 C35 120.7(3) . .
C37 C36 C20 122.9(3) . 3_656
C35 C36 C20 109.0(3) . 3_656
C36 C37 C15 119.3(3) . .
C36 C37 C38 124.1(3) . 3_656
C15 C37 C38 109.7(3) . 3_656
C37 C38 C18 109.3(2) 3_656 .
C37 C38 C17 101.6(2) 3_656 3_656
C18 C38 C17 106.0(2) . 3_656
C37 C38 C45 110.5(3) 3_656 .
C18 C38 C45 115.1(2) . .
C17 C38 C45 113.4(3) 3_656 .
C33 C39 C23 120.4(3) 3_656 .
C33 C39 C40 122.5(3) 3_656 .
C23 C39 C40 110.0(3) . .
C32 C40 C25 109.8(2) 3_656 .
C32 C40 C39 110.6(2) 3_656 .
C25 C40 C39 100.4(2) . .
C32 C40 C46 112.9(2) 3_656 .
C25 C40 C46 110.9(3) . .
C39 C40 C46 111.6(2) . .
F1 C41 F3 107.1(3) . .
F1 C41 F2 107.9(3) . .
F3 C41 F2 108.1(3) . .
F1 C41 C4 111.0(3) . .
F3 C41 C4 112.7(3) . .
F2 C41 C4 110.0(2) . .
F5 C42 F4 106.9(3) . .
F5 C42 F6 107.8(3) . .
F4 C42 F6 107.3(3) . .
F5 C42 C12 112.6(3) . .
F4 C42 C12 111.7(3) . .
F6 C42 C12 110.2(2) . .
F9 C43 F7 107.4(4) . .
F9 C43 F8 108.4(3) . .
F7 C43 F8 107.2(3) . .
F9 C43 C20 110.8(3) . .
F7 C43 C20 111.6(3) . .
F8 C43 C20 111.2(3) . .
F12 C44 F10 107.9(3) . .
F12 C44 F11 107.3(3) . .
F10 C44 F11 107.1(2) . .
F12 C44 C31 111.1(2) . .
F10 C44 C31 112.8(2) . .
F11 C44 C31 110.4(3) . .
F13 C45 F14 108.3(3) . .
F13 C45 F15 106.1(3) . .
F14 C45 F15 106.6(3) . .
F13 C45 C38 113.7(3) . .
F14 C45 C38 111.3(3) . .
F15 C45 C38 110.4(3) . .
F18 C46 F16 108.6(3) . .
F18 C46 F17 107.6(3) . .
F16 C46 F17 105.1(3) . .
F18 C46 C40 111.3(3) . .
F16 C46 C40 111.6(3) . .
F17 C46 C40 112.3(3) . .
C47 C47 C69 118.5(3) 4_577 4_577
C47 C47 C48 121.8(4) 4_577 .
C69 C47 C48 108.7(3) 4_577 .
C49 C48 C47 119.6(3) . .
C49 C48 C67 121.9(3) . 4_577
C47 C48 C67 110.2(2) . 4_577
C48 C49 C70 119.5(3) . .
C48 C49 C50 124.1(3) . .
C70 C49 C50 109.2(3) . .
C49 C50 C65 110.5(2) . 4_577
C49 C50 C87 114.6(3) . .
C65 C50 C87 111.3(2) 4_577 .
C49 C50 C51 101.9(2) . .
C65 C50 C51 109.4(2) 4_577 .
C87 C50 C51 108.6(2) . .
C52 C51 C71 121.8(2) . .
C52 C51 C50 125.1(2) . .
C71 C51 C50 108.1(2) . .
C51 C52 C53 120.7(2) . .
C51 C52 C63 118.0(2) . 4_577
C53 C52 C63 116.5(3) . 4_577
C73 C53 C54 117.2(2) . .
C73 C53 C52 116.0(3) . .
C54 C53 C52 123.3(2) . .
C76 C54 C53 120.9(2) . .
C76 C54 C55 123.0(3) . .
C53 C54 C55 115.5(3) . .
C54 C55 C62 110.5(2) . 4_577
C54 C55 C56 110.4(3) . .
C62 C55 C56 101.3(2) 4_577 .
C54 C55 C88 112.0(2) . .
C62 C55 C88 107.7(3) 4_577 .
C56 C55 C88 114.3(3) . .
C57 C56 C60 119.0(3) . 4_577
C57 C56 C55 123.3(3) . .
C60 C56 C55 109.1(3) 4_577 .
C56 C57 C58 120.4(3) . .
C56 C57 C77 123.1(3) . .
C58 C57 C77 109.0(3) . .
C58 C58 C59 118.0(4) 4_577 .
C58 C58 C57 121.3(4) 4_577 .
C59 C58 C57 109.9(3) . .
C60 C59 C58 119.8(3) . .
C60 C59 C78 120.4(3) . .
C58 C59 C78 109.3(3) . .
C59 C60 C61 118.7(3) . .
C59 C60 C56 121.4(3) . 4_577
C61 C60 C56 108.6(3) . 4_577
C80 C61 C62 119.2(3) . .
C80 C61 C60 120.0(3) . .
C62 C61 C60 110.3(3) . .
C63 C62 C61 122.1(3) . .
C63 C62 C55 124.5(2) . 4_577
C61 C62 C55 109.1(3) . 4_577
C62 C63 C64 119.7(2) . .
C62 C63 C52 118.2(3) . 4_577
C64 C63 C52 117.2(3) . 4_577
C81 C64 C65 116.6(2) . .
C81 C64 C63 117.1(3) . .
C65 C64 C63 123.1(2) . .
C66 C65 C64 121.3(3) . .
C66 C65 C50 121.9(3) . 4_577
C64 C65 C50 116.3(2) . 4_577
C65 C66 C83 119.5(3) . .
C65 C66 C67 121.4(3) . .
C83 C66 C67 118.3(2) . .
C68 C67 C66 109.4(2) . .
C68 C67 C48 100.3(2) . 4_577
C66 C67 C48 110.9(2) . 4_577
C68 C67 C89 111.6(2) . .
C66 C67 C89 112.5(2) . .
C48 C67 C89 111.5(3) 4_577 .
C85 C68 C69 119.6(2) . .
C85 C68 C67 122.2(3) . .
C69 C68 C67 110.9(3) . .
C70 C69 C68 122.1(3) . .
C70 C69 C47 118.8(3) . 4_577
C68 C69 C47 109.4(3) . 4_577
C69 C70 C71 117.7(3) . .
C69 C70 C49 121.6(3) . .
C71 C70 C49 108.6(3) . .
C72 C71 C70 120.3(2) . .
C72 C71 C51 119.3(3) . .
C70 C71 C51 110.6(2) . .
C71 C72 C73 120.1(2) . .
C71 C72 C85 120.8(3) . .
C73 C72 C85 108.5(2) . .
C53 C73 C74 121.4(3) . .
C53 C73 C72 122.0(3) . .
C74 C73 C72 110.2(2) . .
C75 C74 C73 120.2(3) . .
C75 C74 C84 126.5(2) . .
C73 C74 C84 109.0(3) . .
C74 C75 C76 119.1(3) . .
C74 C75 C86 115.3(3) . .
C76 C75 C86 123.0(3) . .
C54 C76 C75 119.8(3) . .
C54 C76 C77 121.9(3) . .
C75 C76 C77 117.4(3) . .
C78 C77 C76 109.6(3) . .
C78 C77 C90 111.2(3) . .
C76 C77 C90 112.8(2) . .
C78 C77 C57 101.1(2) . .
C76 C77 C57 109.7(3) . .
C90 C77 C57 111.8(3) . .
C79 C78 C59 119.8(3) . .
C79 C78 C77 123.1(3) . .
C59 C78 C77 109.9(3) . .
C78 C79 C80 120.0(3) . .
C78 C79 C86 123.0(3) . .
C80 C79 C86 109.9(3) . .
C61 C80 C81 119.4(3) . .
C61 C80 C79 120.8(3) . .
C81 C80 C79 109.1(3) . .
C64 C81 C80 122.4(3) . .
C64 C81 C82 121.5(3) . .
C80 C81 C82 110.2(3) . .
C83 C82 C81 120.1(3) . .
C83 C82 C86 126.8(2) . .
C81 C82 C86 108.8(3) . .
C82 C83 C66 119.6(2) . .
C82 C83 C84 114.8(3) . .
C66 C83 C84 123.2(3) . .
C85 C84 C83 108.9(2) . .
C85 C84 C74 101.5(2) . .
C83 C84 C74 106.6(2) . .
C85 C84 C91 109.4(2) . .
C83 C84 C91 114.9(2) . .
C74 C84 C91 114.7(2) . .
C68 C85 C72 119.2(2) . .
C68 C85 C84 124.0(2) . .
C72 C85 C84 109.7(3) . .
C79 C86 C75 109.6(2) . .
C79 C86 C82 100.9(2) . .
C75 C86 C82 106.3(2) . .
C79 C86 C92 108.9(2) . .
C75 C86 C92 115.6(2) . .
C82 C86 C92 114.5(2) . .
F19 C87 F21 106.7(3) . .
F19 C87 F20 108.2(3) . .
F21 C87 F20 108.3(3) . .
F19 C87 C50 111.0(3) . .
F21 C87 C50 112.3(3) . .
F20 C87 C50 110.2(2) . .
F24 C88 F23 108.0(3) . .
F24 C88 F22 107.0(3) . .
F23 C88 F22 107.4(3) . .
F24 C88 C55 112.6(3) . .
F23 C88 C55 110.6(2) . .
F22 C88 C55 111.0(3) . .
F26 C89 F25 107.4(3) . .
F26 C89 F27 107.4(3) . .
F25 C89 F27 107.8(3) . .
F26 C89 C67 112.8(3) . .
F25 C89 C67 110.7(3) . .
F27 C89 C67 110.6(3) . .
F29 C90 F28 108.1(3) . .
F29 C90 F30 106.1(3) . .
F28 C90 F30 107.3(3) . .
F29 C90 C77 112.1(3) . .
F28 C90 C77 110.4(3) . .
F30 C90 C77 112.5(3) . .
F31 C91 F33 106.7(3) . .
F31 C91 F32 107.3(2) . .
F33 C91 F32 107.9(3) . .
F31 C91 C84 111.8(3) . .
F33 C91 C84 110.5(2) . .
F32 C91 C84 112.5(2) . .
F36 C92 F34 107.0(3) . .
F36 C92 F35 107.6(3) . .
F34 C92 F35 107.9(3) . .
F36 C92 C86 111.5(3) . .
F34 C92 C86 112.2(2) . .
F35 C92 C86 110.4(3) . .

loop_
_geom_bond_atom_site_label_1
_geom_bond_atom_site_label_2
_geom_bond_distance
_geom_bond_site_symmetry_2
F1 C41 1.318(4) .
F2 C41 1.332(4) .
F3 C41 1.320(4) .
F4 C42 1.329(5) .
F5 C42 1.307(4) .
F6 C42 1.342(4) .
F7 C43 1.317(5) .
F8 C43 1.328(5) .
F9 C43 1.311(5) .
F10 C44 1.326(4) .
F11 C44 1.327(4) .
F12 C44 1.325(4) .
F13 C45 1.315(4) .
F14 C45 1.325(4) .
F15 C45 1.364(5) .
F16 C46 1.316(4) .
F17 C46 1.335(4) .
F18 C46 1.310(5) .
F19 C87 1.322(4) .
F20 C87 1.332(4) .
F21 C87 1.327(4) .
F22 C88 1.337(5) .
F23 C88 1.333(4) .
F24 C88 1.305(4) .
F25 C89 1.321(5) .
F26 C89 1.308(4) .
F27 C89 1.340(4) .
F28 C90 1.319(5) .
F29 C90 1.298(4) .
F30 C90 1.323(5) .
F31 C91 1.314(4) .
F32 C91 1.333(4) .
F33 C91 1.332(3) .
F34 C92 1.331(4) .
F35 C92 1.331(4) .
F36 C92 1.325(4) .
C1 C13 1.375(4) .
C1 C9 1.459(3) .
C1 C2 1.463(4) .
C2 C16 1.404(4) .
C2 C3 1.418(4) .
C3 C19 1.405(4) .
C3 C4 1.532(4) .
C4 C5 1.530(4) .
C4 C8 1.548(4) .
C4 C41 1.549(4) .
C5 C21 1.346(4) .
C5 C6 1.448(4) .
C6 C7 1.406(4) .
C6 C24 1.417(4) .
C7 C27 1.397(4) .
C7 C8 1.425(4) .
C8 C9 1.371(4) .
C9 C10 1.478(4) .
C10 C28 1.409(3) .
C10 C11 1.429(4) .
C11 C32 1.394(4) .
C11 C12 1.533(4) .
C12 C33 1.530(4) .
C12 C42 1.533(4) .
C12 C13 1.550(4) .
C13 C14 1.419(4) .
C14 C15 1.385(4) .
C14 C34 1.415(5) .
C15 C16 1.410(5) .
C15 C37 1.431(4) .
C16 C17 1.423(4) .
C17 C18 1.367(5) .
C17 C38 1.554(4) 3_656
C18 C19 1.436(4) .
C18 C38 1.533(4) .
C19 C20 1.551(5) .
C20 C21 1.521(4) .
C20 C43 1.553(4) .
C20 C36 1.555(4) 3_656
C21 C22 1.447(4) .
C22 C35 1.401(5) 3_656
C22 C23 1.414(4) .
C23 C39 1.423(4) .
C23 C24 1.424(5) .
C24 C25 1.426(4) .
C25 C26 1.352(4) .
C25 C40 1.539(4) .
C26 C27 1.419(4) .
C26 C31 1.516(4) 3_656
C27 C28 1.423(4) .
C28 C29 1.417(4) .
C29 C30 1.360(4) .
C29 C31 1.573(4) 3_656
C30 C32 1.441(4) .
C30 C31 1.534(4) .
C31 C26 1.516(4) 3_656
C31 C44 1.554(3) .
C31 C29 1.573(4) 3_656
C32 C40 1.535(4) 3_656
C33 C39 1.350(5) 3_656
C33 C34 1.446(4) .
C34 C35 1.403(4) .
C35 C22 1.401(5) 3_656
C35 C36 1.437(4) .
C36 C37 1.351(5) .
C36 C20 1.555(4) 3_656
C37 C38 1.506(4) 3_656
C38 C37 1.506(4) 3_656
C38 C17 1.554(4) 3_656
C38 C45 1.557(4) .
C39 C33 1.350(5) 3_656
C39 C40 1.551(4) .
C40 C32 1.535(4) 3_656
C40 C46 1.560(4) .
C47 C47 1.409(6) 4_577
C47 C69 1.432(4) 4_577
C47 C48 1.433(4) .
C48 C49 1.354(4) .
C48 C67 1.546(4) 4_577
C49 C70 1.449(4) .
C49 C50 1.518(4) .
C50 C65 1.540(4) 4_577
C50 C87 1.544(4) .
C50 C51 1.546(4) .
C51 C52 1.361(4) .
C51 C71 1.424(4) .
C52 C53 1.476(4) .
C52 C63 1.476(3) 4_577
C53 C73 1.413(4) .
C53 C54 1.416(4) .
C54 C76 1.390(4) .
C54 C55 1.528(4) .
C55 C62 1.531(4) 4_577
C55 C56 1.544(5) .
C55 C88 1.547(4) .
C56 C57 1.336(5) .
C56 C60 1.443(4) 4_577
C57 C58 1.445(5) .
C57 C77 1.557(5) .
C58 C58 1.406(6) 4_577
C58 C59 1.414(5) .
C59 C60 1.398(5) .
C59 C78 1.452(4) .
C60 C61 1.422(5) .
C60 C56 1.443(4) 4_577
C61 C80 1.392(4) .
C61 C62 1.421(4) .
C62 C63 1.369(5) .
C62 C55 1.531(4) 4_577
C63 C64 1.459(4) .
C63 C52 1.476(3) 4_577
C64 C81 1.408(4) .
C64 C65 1.416(4) .
C65 C66 1.407(4) .
C65 C50 1.540(4) 4_577
C66 C83 1.424(4) .
C66 C67 1.535(4) .
C67 C68 1.531(4) .
C67 C48 1.546(4) 4_577
C67 C89 1.561(4) .
C68 C85 1.353(4) .
C68 C69 1.421(4) .
C69 C70 1.394(4) .
C69 C47 1.432(4) 4_577
C70 C71 1.414(4) .
C71 C72 1.380(4) .
C72 C73 1.423(4) .
C72 C85 1.439(3) .
C73 C74 1.414(4) .
C74 C75 1.363(4) .
C74 C84 1.549(4) .
C75 C76 1.453(4) .
C75 C86 1.538(4) .
C76 C77 1.543(5) .
C77 C78 1.534(5) .
C77 C90 1.554(4) .
C78 C79 1.357(5) .
C79 C80 1.421(4) .
C79 C86 1.521(4) .
C80 C81 1.409(5) .
C81 C82 1.418(4) .
C82 C83 1.367(4) .
C82 C86 1.551(4) .
C83 C84 1.539(4) .
C84 C85 1.514(4) .
C84 C91 1.555(3) .
C86 C92 1.562(3) .

loop_
_platon_squeeze_void_nr
_platon_squeeze_void_average_x
_platon_squeeze_void_average_y
_platon_squeeze_void_average_z
_platon_squeeze_void_volume
_platon_squeeze_void_count_electrons
1 0.221 -0.006 -0.001 4677 365
2 0.673 0.000 0.000 48 5
3 0.327 0.000 0.500 48 5
4 1.000 0.226 0.750 48 7
5 0.500 0.274 0.250 48 7
6 0.173 0.500 0.000 48 5
7 0.827 0.500 0.500 48 5
8 0.500 0.726 0.750 48 7
9 0.000 0.774 0.250 48 7
